data_7050686
loop_
_publ_author_name
'Kickelbick, Guido'
'Pintauer, Tomislav'
'Matyjaszewski, Krzysztof'

_publ_section_title
;
 Structural comparison of CuII complexes in atom transfer radical
 polymerization
;
_journal_issue 4
_journal_name_full 'New Journal of Chemistry'
_journal_page_first 462
_journal_paper_doi 10.1039/b105454f
_journal_volume 26
_journal_year 2002
_chemical_formula_sum 'C9 H23 Br2 Cu N3'
_chemical_formula_weight 396.66
_space_group_IT_number 14
_symmetry_cell_setting monoclinic
_symmetry_space_group_name_Hall '-P 2ybc'
_symmetry_space_group_name_H-M 'P 1 21/c 1'
_atom_sites_solution_hydrogens geom
_atom_sites_solution_primary direct
_atom_sites_solution_secondary difmap
_audit_creation_method SHELXL-97
_cell_angle_alpha 90.00
_cell_angle_beta 100.35(3)
_cell_angle_gamma 90.00
_cell_formula_units_Z 8
_cell_length_a 15.164(3)
_cell_length_b 13.664(3)
_cell_length_c 14.846(3)
_cell_measurement_temperature 297(2)
_cell_volume 3026.1(11)
_computing_cell_refinement 'Siemens SAINT Software'
_computing_data_collection 'Siemens SMART Software'
_computing_data_reduction 'Siemens SAINT Software'
_computing_molecular_graphics 'Siemens SHELXTL Software'
_computing_publication_material 'Siemens SHELXTL Software'
_computing_structure_refinement 'SHELXL-97 (Sheldrick, 1997)'
_computing_structure_solution 'SHELXS-97 (Sheldrick, 1990)'
_diffrn_ambient_temperature 297(2)
_diffrn_measured_fraction_theta_full 1.000
_diffrn_measured_fraction_theta_max 1.000
_diffrn_measurement_device 'Siemens SMART CCD Detector'
_diffrn_measurement_method omega-scans
_diffrn_radiation_monochromator graphite
_diffrn_radiation_source 'fine-focus sealed tube'
_diffrn_radiation_type MoK\a
_diffrn_radiation_wavelength 0.71073
_diffrn_reflns_av_R_equivalents 0.0000
_diffrn_reflns_av_sigmaI/netI 0.0293
_diffrn_reflns_limit_h_max 14
_diffrn_reflns_limit_h_min -15
_diffrn_reflns_limit_k_max 13
_diffrn_reflns_limit_k_min 0
_diffrn_reflns_limit_l_max 14
_diffrn_reflns_limit_l_min 0
_diffrn_reflns_number 3171
_diffrn_reflns_theta_full 20.81
_diffrn_reflns_theta_max 20.81
_diffrn_reflns_theta_min 1.37
_diffrn_standards_interval_time 20
_exptl_absorpt_coefficient_mu 6.704
_exptl_crystal_colour green
_exptl_crystal_density_diffrn 1.741
_exptl_crystal_density_method 'not measured'
_exptl_crystal_description irregular
_exptl_crystal_F_000 1576
_exptl_crystal_size_max 0.34
_exptl_crystal_size_mid 0.26
_exptl_crystal_size_min 0.18
_refine_diff_density_max 0.517
_refine_diff_density_min -0.356
_refine_diff_density_rms 0.064
_refine_ls_extinction_coef 0.00094(6)
_refine_ls_extinction_expression Fc^*^=kFc[1+0.001xFc^2^\l^3^/sin(2\q)]^-1/4^
_refine_ls_extinction_method SHELXL
_refine_ls_goodness_of_fit_ref 1.074
_refine_ls_hydrogen_treatment mixed
_refine_ls_matrix_type full
_refine_ls_number_parameters 272
_refine_ls_number_reflns 3171
_refine_ls_number_restraints 0
_refine_ls_restrained_S_all 1.074
_refine_ls_R_factor_all 0.0375
_refine_ls_R_factor_gt 0.0252
_refine_ls_shift/su_max 0.001
_refine_ls_shift/su_mean 0.000
_refine_ls_structure_factor_coef Fsqd
_refine_ls_weighting_details 'calc w=1/[\s^2^(Fo^2^)+(0.0189P)^2^+3.6132P] where P=(Fo^2^+2Fc^2^)/3'
_refine_ls_weighting_scheme calc
_refine_ls_wR_factor_gt 0.0518
_refine_ls_wR_factor_ref 0.0563
_reflns_number_gt 2633
_reflns_number_total 3171
_reflns_threshold_expression >2sigma(I)
_cod_data_source_file b105454f.txt
_cod_data_source_block gkkm6
_cod_original_cell_volume 3026.1(10)
_cod_original_sg_symbol_H-M P21/c
_cod_database_code 7050686

loop_
_symmetry_equiv_pos_as_xyz
'x, y, z'
'-x, y+1/2, -z+1/2'
'-x, -y, -z'
'x, -y-1/2, z-1/2'

loop_
_atom_site_label
_atom_site_type_symbol
_atom_site_fract_x
_atom_site_fract_y
_atom_site_fract_z
_atom_site_U_iso_or_equiv
_atom_site_adp_type
_atom_site_occupancy
_atom_site_symmetry_multiplicity
_atom_site_calc_flag
_atom_site_refinement_flags
_atom_site_disorder_assembly
_atom_site_disorder_group
Cu1 Cu 0.49627(4) 0.81990(4) 0.23459(4) 0.03083(17) Uani 1 1 d . . .
Br1 Br 0.41694(4) 0.66917(4) 0.29828(4) 0.05102(18) Uani 1 1 d . . .
N1 N 0.3990(3) 0.8709(3) 0.1274(3) 0.0381(11) Uani 1 1 d . . .
Cu2 Cu -0.00486(4) 0.56472(4) 0.23782(4) 0.03246(17) Uani 1 1 d . . .
Br2 Br 0.57278(4) 0.73129(4) 0.12786(4) 0.04924(18) Uani 1 1 d . . .
C2 C 0.3373(3) 0.9304(4) 0.1711(4) 0.0474(14) Uani 1 1 d . . .
H2A H 0.2971 0.8879 0.1970 0.057 Uiso 1 1 calc R . .
H2B H 0.3014 0.9719 0.1256 0.057 Uiso 1 1 calc R . .
Br3 Br 0.03315(4) 0.40318(4) 0.15525(4) 0.05173(19) Uani 1 1 d . . .
C3 C 0.3899(3) 0.9923(4) 0.2450(3) 0.0431(14) Uani 1 1 d . . .
H3A H 0.4286 1.0366 0.2191 0.052 Uiso 1 1 calc R . .
H3B H 0.3495 1.0309 0.2745 0.052 Uiso 1 1 calc R . .
Br4 Br -0.10296(4) 0.48851(5) 0.33135(4) 0.0633(2) Uani 1 1 d . . .
N4 N 0.4445(3) 0.9268(3) 0.3129(3) 0.0356(10) Uani 1 1 d . . .
C5 C 0.5247(3) 0.9764(4) 0.3648(3) 0.0441(14) Uani 1 1 d . . .
H5A H 0.5082 1.0145 0.4144 0.053 Uiso 1 1 calc R . .
H5B H 0.5497 1.0204 0.3248 0.053 Uiso 1 1 calc R . .
C6 C 0.5925(4) 0.9010(4) 0.4025(3) 0.0491(15) Uani 1 1 d . . .
H6A H 0.6459 0.9329 0.4354 0.059 Uiso 1 1 calc R . .
H6B H 0.5685 0.8596 0.4454 0.059 Uiso 1 1 calc R . .
N7 N 0.6165(3) 0.8401(3) 0.3283(3) 0.0395(11) Uani 1 1 d . . .
C8 C 0.4399(4) 0.9325(4) 0.0636(4) 0.0621(17) Uani 1 1 d . . .
H8A H 0.3939 0.9551 0.0149 0.093 Uiso 1 1 calc R . .
H8B H 0.4829 0.8946 0.0385 0.093 Uiso 1 1 calc R . .
H8C H 0.4691 0.9877 0.0961 0.093 Uiso 1 1 calc R . .
C9 C 0.3465(4) 0.7910(4) 0.0744(4) 0.0687(19) Uani 1 1 d . . .
H9A H 0.3030 0.8189 0.0262 0.103 Uiso 1 1 calc R . .
H9B H 0.3164 0.7534 0.1144 0.103 Uiso 1 1 calc R . .
H9C H 0.3862 0.7492 0.0484 0.103 Uiso 1 1 calc R . .
C10 C 0.6822(4) 0.8936(4) 0.2842(4) 0.0609(17) Uani 1 1 d . . .
H10A H 0.7367 0.9024 0.3275 0.091 Uiso 1 1 calc R . .
H10B H 0.6581 0.9564 0.2637 0.091 Uiso 1 1 calc R . .
H10C H 0.6943 0.8567 0.2327 0.091 Uiso 1 1 calc R . .
C11 C 0.6577(4) 0.7471(4) 0.3665(4) 0.0624(18) Uani 1 1 d . . .
H11A H 0.7120 0.7610 0.4086 0.094 Uiso 1 1 calc R . .
H11B H 0.6709 0.7069 0.3176 0.094 Uiso 1 1 calc R . .
H11C H 0.6167 0.7133 0.3979 0.094 Uiso 1 1 calc R . .
C12 C 0.3888(4) 0.8900(4) 0.3785(4) 0.0554(16) Uani 1 1 d . . .
H12A H 0.3686 0.9443 0.4106 0.083 Uiso 1 1 calc R . .
H12B H 0.4238 0.8466 0.4217 0.083 Uiso 1 1 calc R . .
H12C H 0.3379 0.8555 0.3457 0.083 Uiso 1 1 calc R . .
N13 N -0.1135(3) 0.6247(3) 0.1479(3) 0.0440(11) Uani 1 1 d . . .
C14 C -0.0748(4) 0.6839(4) 0.0814(4) 0.0573(16) Uani 1 1 d . . .
H14A H -0.1187 0.7308 0.0520 0.069 Uiso 1 1 calc R . .
H14B H -0.0583 0.6418 0.0345 0.069 Uiso 1 1 calc R . .
C15 C 0.0065(4) 0.7367(4) 0.1304(4) 0.0521(16) Uani 1 1 d . . .
H15A H 0.0328 0.7755 0.0873 0.062 Uiso 1 1 calc R . .
H15B H -0.0100 0.7803 0.1762 0.062 Uiso 1 1 calc R . .
N16 N 0.0720(3) 0.6629(3) 0.1748(3) 0.0360(10) Uani 1 1 d . . .
C17 C 0.1381(4) 0.7048(4) 0.2511(4) 0.0517(16) Uani 1 1 d . . .
H17A H 0.1093 0.7531 0.2839 0.062 Uiso 1 1 calc R . .
H17B H 0.1861 0.7368 0.2270 0.062 Uiso 1 1 calc R . .
C18 C 0.1753(3) 0.6241(4) 0.3142(4) 0.0507(15) Uani 1 1 d . . .
H18A H 0.2060 0.5770 0.2819 0.061 Uiso 1 1 calc R . .
H18B H 0.2181 0.6502 0.3649 0.061 Uiso 1 1 calc R . .
N19 N 0.1006(3) 0.5753(3) 0.3493(2) 0.0386(11) Uani 1 1 d . . .
C20 C -0.1666(4) 0.6878(4) 0.1994(4) 0.0666(18) Uani 1 1 d . . .
H20A H -0.2164 0.7152 0.1579 0.100 Uiso 1 1 calc R . .
H20B H -0.1294 0.7397 0.2287 0.100 Uiso 1 1 calc R . .
H20C H -0.1884 0.6494 0.2449 0.100 Uiso 1 1 calc R . .
C21 C -0.1739(4) 0.5494(5) 0.0985(4) 0.080(2) Uani 1 1 d . . .
H21A H -0.2223 0.5808 0.0584 0.120 Uiso 1 1 calc R . .
H21B H -0.1975 0.5096 0.1418 0.120 Uiso 1 1 calc R . .
H21C H -0.1409 0.5091 0.0632 0.120 Uiso 1 1 calc R . .
C22 C 0.0730(4) 0.6370(4) 0.4225(3) 0.0547(16) Uani 1 1 d . . .
H22A H 0.1218 0.6415 0.4735 0.082 Uiso 1 1 calc R . .
H22B H 0.0221 0.6078 0.4422 0.082 Uiso 1 1 calc R . .
H22C H 0.0574 0.7013 0.3988 0.082 Uiso 1 1 calc R . .
C23 C 0.1326(4) 0.4797(4) 0.3902(4) 0.0613(17) Uani 1 1 d . . .
H23A H 0.1808 0.4904 0.4407 0.092 Uiso 1 1 calc R . .
H23B H 0.1534 0.4402 0.3448 0.092 Uiso 1 1 calc R . .
H23C H 0.0842 0.4469 0.4114 0.092 Uiso 1 1 calc R . .
C24 C 0.1196(4) 0.6192(4) 0.1052(3) 0.0530(15) Uani 1 1 d . . .
H24A H 0.1526 0.6692 0.0804 0.080 Uiso 1 1 calc R . .
H24B H 0.0767 0.5906 0.0569 0.080 Uiso 1 1 calc R . .
H24C H 0.1601 0.5695 0.1334 0.080 Uiso 1 1 calc R . .

loop_
_atom_site_aniso_label
_atom_site_aniso_U_11
_atom_site_aniso_U_22
_atom_site_aniso_U_33
_atom_site_aniso_U_23
_atom_site_aniso_U_13
_atom_site_aniso_U_12
Cu1 0.0298(3) 0.0338(4) 0.0301(3) -0.0023(3) 0.0086(3) 0.0005(3)
Br1 0.0558(4) 0.0368(3) 0.0679(4) 0.0012(3) 0.0309(3) -0.0047(3)
N1 0.033(3) 0.045(3) 0.035(2) -0.001(2) 0.003(2) 0.000(2)
Cu2 0.0295(3) 0.0369(4) 0.0324(3) -0.0013(3) 0.0092(3) -0.0038(3)
Br2 0.0515(4) 0.0528(4) 0.0482(3) -0.0093(3) 0.0216(3) 0.0045(3)
C2 0.031(3) 0.057(4) 0.054(4) 0.006(3) 0.008(3) 0.007(3)
Br3 0.0747(4) 0.0393(3) 0.0435(3) -0.0061(3) 0.0167(3) 0.0007(3)
C3 0.040(3) 0.039(3) 0.051(3) 0.004(3) 0.010(3) 0.012(3)
Br4 0.0565(4) 0.0680(4) 0.0741(4) 0.0077(4) 0.0349(3) -0.0128(3)
N4 0.040(3) 0.032(2) 0.037(2) 0.001(2) 0.015(2) 0.005(2)
C5 0.054(4) 0.038(3) 0.039(3) -0.010(3) 0.008(3) 0.000(3)
C6 0.057(4) 0.048(4) 0.039(3) -0.003(3) -0.002(3) 0.002(3)
N7 0.036(3) 0.038(3) 0.044(3) 0.001(2) 0.005(2) 0.003(2)
C8 0.068(4) 0.077(5) 0.044(3) 0.021(3) 0.018(3) 0.004(4)
C9 0.057(4) 0.083(5) 0.059(4) -0.023(4) -0.008(3) -0.001(4)
C10 0.047(4) 0.060(4) 0.076(4) -0.013(3) 0.010(3) -0.010(3)
C11 0.059(4) 0.051(4) 0.069(4) 0.004(3) -0.011(3) 0.015(3)
C12 0.070(4) 0.051(4) 0.055(4) -0.005(3) 0.038(3) -0.001(3)
N13 0.031(3) 0.056(3) 0.043(3) -0.008(3) 0.001(2) 0.005(2)
C14 0.063(4) 0.067(4) 0.038(3) 0.003(3) 0.000(3) 0.019(4)
C15 0.071(4) 0.041(4) 0.048(4) 0.016(3) 0.023(3) 0.004(3)
N16 0.039(3) 0.036(3) 0.036(2) 0.002(2) 0.013(2) -0.002(2)
C17 0.048(4) 0.056(4) 0.054(4) -0.006(3) 0.016(3) -0.024(3)
C18 0.031(3) 0.072(4) 0.049(3) -0.002(3) 0.007(3) -0.007(3)
N19 0.041(3) 0.044(3) 0.030(2) -0.001(2) 0.003(2) 0.001(2)
C20 0.048(4) 0.074(5) 0.079(4) -0.008(4) 0.013(3) 0.021(3)
C21 0.058(4) 0.087(5) 0.081(5) -0.021(4) -0.025(4) -0.006(4)
C22 0.066(4) 0.062(4) 0.036(3) -0.014(3) 0.011(3) -0.004(3)
C23 0.071(4) 0.057(4) 0.051(4) 0.007(3) -0.004(3) 0.017(3)
C24 0.062(4) 0.056(4) 0.049(3) -0.001(3) 0.033(3) -0.003(3)

loop_
_atom_type_symbol
_atom_type_description
_atom_type_scat_dispersion_real
_atom_type_scat_dispersion_imag
_atom_type_scat_source
C C 0.0033 0.0016 'International Tables Vol C Tables 4.2.6.8 and 6.1.1.4'
H H 0.0000 0.0000 'International Tables Vol C Tables 4.2.6.8 and 6.1.1.4'
Cu Cu 0.3201 1.2651 'International Tables Vol C Tables 4.2.6.8 and 6.1.1.4'
Br Br -0.2901 2.4595 'International Tables Vol C Tables 4.2.6.8 and 6.1.1.4'
N N 0.0061 0.0033 'International Tables Vol C Tables 4.2.6.8 and 6.1.1.4'

loop_
_geom_angle_atom_site_label_1
_geom_angle_atom_site_label_2
_geom_angle_atom_site_label_3
_geom_angle
_geom_angle_site_symmetry_1
_geom_angle_site_symmetry_3
_geom_angle_publ_flag
N1 Cu1 N7 150.59(16) . . ?
N1 Cu1 N4 84.68(15) . . ?
N7 Cu1 N4 84.73(15) . . ?
N1 Cu1 Br2 91.36(11) . . ?
N7 Cu1 Br2 92.17(11) . . ?
N4 Cu1 Br2 165.65(11) . . ?
N1 Cu1 Br1 103.18(11) . . ?
N7 Cu1 Br1 105.16(11) . . ?
N4 Cu1 Br1 95.98(11) . . ?
Br2 Cu1 Br1 98.35(3) . . ?
C2 N1 C8 109.8(4) . . ?
C2 N1 C9 108.4(4) . . ?
C8 N1 C9 108.8(4) . . ?
C2 N1 Cu1 105.4(3) . . ?
C8 N1 Cu1 110.9(3) . . ?
C9 N1 Cu1 113.3(3) . . ?
N19 Cu2 N13 151.78(16) . . ?
N19 Cu2 N16 84.38(15) . . ?
N13 Cu2 N16 84.39(16) . . ?
N19 Cu2 Br4 92.10(11) . . ?
N13 Cu2 Br4 92.26(12) . . ?
N16 Cu2 Br4 165.30(11) . . ?
N19 Cu2 Br3 103.04(11) . . ?
N13 Cu2 Br3 104.13(12) . . ?
N16 Cu2 Br3 98.17(11) . . ?
Br4 Cu2 Br3 96.52(3) . . ?
N1 C2 C3 109.7(4) . . ?
N1 C2 H2A 109.7 . . ?
C3 C2 H2A 109.7 . . ?
N1 C2 H2B 109.7 . . ?
C3 C2 H2B 109.7 . . ?
H2A C2 H2B 108.2 . . ?
N4 C3 C2 108.4(4) . . ?
N4 C3 H3A 110.0 . . ?
C2 C3 H3A 110.0 . . ?
N4 C3 H3B 110.0 . . ?
C2 C3 H3B 110.0 . . ?
H3A C3 H3B 108.4 . . ?
C5 N4 C3 112.5(4) . . ?
C5 N4 C12 108.9(4) . . ?
C3 N4 C12 109.5(4) . . ?
C5 N4 Cu1 104.6(3) . . ?
C3 N4 Cu1 105.1(3) . . ?
C12 N4 Cu1 116.1(3) . . ?
N4 C5 C6 109.0(4) . . ?
N4 C5 H5A 109.9 . . ?
C6 C5 H5A 109.9 . . ?
N4 C5 H5B 109.9 . . ?
C6 C5 H5B 109.9 . . ?
H5A C5 H5B 108.3 . . ?
N7 C6 C5 110.7(4) . . ?
N7 C6 H6A 109.5 . . ?
C5 C6 H6A 109.5 . . ?
N7 C6 H6B 109.5 . . ?
C5 C6 H6B 109.5 . . ?
H6A C6 H6B 108.1 . . ?
C6 N7 C10 109.1(4) . . ?
C6 N7 C11 109.9(4) . . ?
C10 N7 C11 108.8(4) . . ?
C6 N7 Cu1 105.5(3) . . ?
C10 N7 Cu1 110.1(3) . . ?
C11 N7 Cu1 113.3(3) . . ?
N1 C8 H8A 109.5 . . ?
N1 C8 H8B 109.5 . . ?
H8A C8 H8B 109.5 . . ?
N1 C8 H8C 109.5 . . ?
H8A C8 H8C 109.5 . . ?
H8B C8 H8C 109.5 . . ?
N1 C9 H9A 109.5 . . ?
N1 C9 H9B 109.5 . . ?
H9A C9 H9B 109.5 . . ?
N1 C9 H9C 109.5 . . ?
H9A C9 H9C 109.5 . . ?
H9B C9 H9C 109.5 . . ?
N7 C10 H10A 109.5 . . ?
N7 C10 H10B 109.5 . . ?
H10A C10 H10B 109.5 . . ?
N7 C10 H10C 109.5 . . ?
H10A C10 H10C 109.5 . . ?
H10B C10 H10C 109.5 . . ?
N7 C11 H11A 109.5 . . ?
N7 C11 H11B 109.5 . . ?
H11A C11 H11B 109.5 . . ?
N7 C11 H11C 109.5 . . ?
H11A C11 H11C 109.5 . . ?
H11B C11 H11C 109.5 . . ?
N4 C12 H12A 109.5 . . ?
N4 C12 H12B 109.5 . . ?
H12A C12 H12B 109.5 . . ?
N4 C12 H12C 109.5 . . ?
H12A C12 H12C 109.5 . . ?
H12B C12 H12C 109.5 . . ?
C14 N13 C21 109.5(4) . . ?
C14 N13 C20 110.1(4) . . ?
C21 N13 C20 108.3(4) . . ?
C14 N13 Cu2 106.2(3) . . ?
C21 N13 Cu2 112.9(3) . . ?
C20 N13 Cu2 109.7(3) . . ?
N13 C14 C15 109.2(4) . . ?
N13 C14 H14A 109.8 . . ?
C15 C14 H14A 109.8 . . ?
N13 C14 H14B 109.8 . . ?
C15 C14 H14B 109.8 . . ?
H14A C14 H14B 108.3 . . ?
N16 C15 C14 108.4(4) . . ?
N16 C15 H15A 110.0 . . ?
C14 C15 H15A 110.0 . . ?
N16 C15 H15B 110.0 . . ?
C14 C15 H15B 110.0 . . ?
H15A C15 H15B 108.4 . . ?
C15 N16 C17 112.5(4) . . ?
C15 N16 C24 109.5(4) . . ?
C17 N16 C24 109.8(4) . . ?
C15 N16 Cu2 104.5(3) . . ?
C17 N16 Cu2 105.0(3) . . ?
C24 N16 Cu2 115.5(3) . . ?
N16 C17 C18 108.7(4) . . ?
N16 C17 H17A 110.0 . . ?
C18 C17 H17A 110.0 . . ?
N16 C17 H17B 110.0 . . ?
C18 C17 H17B 110.0 . . ?
H17A C17 H17B 108.3 . . ?
N19 C18 C17 109.1(4) . . ?
N19 C18 H18A 109.9 . . ?
C17 C18 H18A 109.9 . . ?
N19 C18 H18B 109.9 . . ?
C17 C18 H18B 109.9 . . ?
H18A C18 H18B 108.3 . . ?
C23 N19 C18 108.9(4) . . ?
C23 N19 C22 108.2(4) . . ?
C18 N19 C22 109.4(4) . . ?
C23 N19 Cu2 114.2(3) . . ?
C18 N19 Cu2 106.0(3) . . ?
C22 N19 Cu2 109.9(3) . . ?
N13 C20 H20A 109.5 . . ?
N13 C20 H20B 109.5 . . ?
H20A C20 H20B 109.5 . . ?
N13 C20 H20C 109.5 . . ?
H20A C20 H20C 109.5 . . ?
H20B C20 H20C 109.5 . . ?
N13 C21 H21A 109.5 . . ?
N13 C21 H21B 109.5 . . ?
H21A C21 H21B 109.5 . . ?
N13 C21 H21C 109.5 . . ?
H21A C21 H21C 109.5 . . ?
H21B C21 H21C 109.5 . . ?
N19 C22 H22A 109.5 . . ?
N19 C22 H22B 109.5 . . ?
H22A C22 H22B 109.5 . . ?
N19 C22 H22C 109.5 . . ?
H22A C22 H22C 109.5 . . ?
H22B C22 H22C 109.5 . . ?
N19 C23 H23A 109.5 . . ?
N19 C23 H23B 109.5 . . ?
H23A C23 H23B 109.5 . . ?
N19 C23 H23C 109.5 . . ?
H23A C23 H23C 109.5 . . ?
H23B C23 H23C 109.5 . . ?
N16 C24 H24A 109.5 . . ?
N16 C24 H24B 109.5 . . ?
H24A C24 H24B 109.5 . . ?
N16 C24 H24C 109.5 . . ?
H24A C24 H24C 109.5 . . ?
H24B C24 H24C 109.5 . . ?

loop_
_geom_bond_atom_site_label_1
_geom_bond_atom_site_label_2
_geom_bond_distance
_geom_bond_site_symmetry_2
_geom_bond_publ_flag
Cu1 N1 2.086(4) . ?
Cu1 N7 2.103(4) . ?
Cu1 N4 2.104(4) . ?
Cu1 Br2 2.4462(9) . ?
Cu1 Br1 2.6442(9) . ?
N1 C2 1.475(6) . ?
N1 C8 1.484(6) . ?
N1 C9 1.490(6) . ?
Cu2 N19 2.090(4) . ?
Cu2 N13 2.092(4) . ?
Cu2 N16 2.103(4) . ?
Cu2 Br4 2.4429(9) . ?
Cu2 Br3 2.6383(9) . ?
C2 C3 1.497(7) . ?
C2 H2A 0.9700 . ?
C2 H2B 0.9700 . ?
C3 N4 1.485(6) . ?
C3 H3A 0.9700 . ?
C3 H3B 0.9700 . ?
N4 C5 1.481(6) . ?
N4 C12 1.487(6) . ?
C5 C6 1.492(7) . ?
C5 H5A 0.9700 . ?
C5 H5B 0.9700 . ?
C6 N7 1.477(6) . ?
C6 H6A 0.9700 . ?
C6 H6B 0.9700 . ?
N7 C10 1.480(6) . ?
N7 C11 1.482(6) . ?
C8 H8A 0.9600 . ?
C8 H8B 0.9600 . ?
C8 H8C 0.9600 . ?
C9 H9A 0.9600 . ?
C9 H9B 0.9600 . ?
C9 H9C 0.9600 . ?
C10 H10A 0.9600 . ?
C10 H10B 0.9600 . ?
C10 H10C 0.9600 . ?
C11 H11A 0.9600 . ?
C11 H11B 0.9600 . ?
C11 H11C 0.9600 . ?
C12 H12A 0.9600 . ?
C12 H12B 0.9600 . ?
C12 H12C 0.9600 . ?
N13 C14 1.478(7) . ?
N13 C21 1.481(7) . ?
N13 C20 1.482(6) . ?
C14 C15 1.498(7) . ?
C14 H14A 0.9700 . ?
C14 H14B 0.9700 . ?
C15 N16 1.484(6) . ?
C15 H15A 0.9700 . ?
C15 H15B 0.9700 . ?
N16 C17 1.487(6) . ?
N16 C24 1.488(6) . ?
C17 C18 1.492(7) . ?
C17 H17A 0.9700 . ?
C17 H17B 0.9700 . ?
C18 N19 1.486(6) . ?
C18 H18A 0.9700 . ?
C18 H18B 0.9700 . ?
N19 C23 1.483(6) . ?
N19 C22 1.493(6) . ?
C20 H20A 0.9600 . ?
C20 H20B 0.9600 . ?
C20 H20C 0.9600 . ?
C21 H21A 0.9600 . ?
C21 H21B 0.9600 . ?
C21 H21C 0.9600 . ?
C22 H22A 0.9600 . ?
C22 H22B 0.9600 . ?
C22 H22C 0.9600 . ?
C23 H23A 0.9600 . ?
C23 H23B 0.9600 . ?
C23 H23C 0.9600 . ?
C24 H24A 0.9600 . ?
C24 H24B 0.9600 . ?
C24 H24C 0.9600 . ?

loop_
_geom_torsion_atom_site_label_1
_geom_torsion_atom_site_label_2
_geom_torsion_atom_site_label_3
_geom_torsion_atom_site_label_4
_geom_torsion
_geom_torsion_site_symmetry_1
_geom_torsion_site_symmetry_2
_geom_torsion_site_symmetry_3
_geom_torsion_site_symmetry_4
_geom_torsion_publ_flag
N7 Cu1 N1 C2 -83.7(4) . . . . ?
N4 Cu1 N1 C2 -14.3(3) . . . . ?
Br2 Cu1 N1 C2 179.5(3) . . . . ?
Br1 Cu1 N1 C2 80.6(3) . . . . ?
N7 Cu1 N1 C8 35.1(5) . . . . ?
N4 Cu1 N1 C8 104.5(3) . . . . ?
Br2 Cu1 N1 C8 -61.7(3) . . . . ?
Br1 Cu1 N1 C8 -160.6(3) . . . . ?
N7 Cu1 N1 C9 157.9(4) . . . . ?
N4 Cu1 N1 C9 -132.7(4) . . . . ?
Br2 Cu1 N1 C9 61.1(3) . . . . ?
Br1 Cu1 N1 C9 -37.8(4) . . . . ?
C8 N1 C2 C3 -77.3(5) . . . . ?
C9 N1 C2 C3 163.9(4) . . . . ?
Cu1 N1 C2 C3 42.3(4) . . . . ?
N1 C2 C3 N4 -58.9(5) . . . . ?
C2 C3 N4 C5 155.5(4) . . . . ?
C2 C3 N4 C12 -83.1(5) . . . . ?
C2 C3 N4 Cu1 42.3(4) . . . . ?
N1 Cu1 N4 C5 -134.0(3) . . . . ?
N7 Cu1 N4 C5 18.5(3) . . . . ?
Br2 Cu1 N4 C5 -59.5(6) . . . . ?
Br1 Cu1 N4 C5 123.3(3) . . . . ?
N1 Cu1 N4 C3 -15.3(3) . . . . ?
N7 Cu1 N4 C3 137.3(3) . . . . ?
Br2 Cu1 N4 C3 59.2(6) . . . . ?
Br1 Cu1 N4 C3 -118.0(3) . . . . ?
N1 Cu1 N4 C12 106.0(4) . . . . ?
N7 Cu1 N4 C12 -101.5(4) . . . . ?
Br2 Cu1 N4 C12 -179.6(3) . . . . ?
Br1 Cu1 N4 C12 3.2(3) . . . . ?
C3 N4 C5 C6 -158.0(4) . . . . ?
C12 N4 C5 C6 80.3(5) . . . . ?
Cu1 N4 C5 C6 -44.4(4) . . . . ?
N4 C5 C6 N7 57.8(5) . . . . ?
C5 C6 N7 C10 80.2(5) . . . . ?
C5 C6 N7 C11 -160.6(4) . . . . ?
C5 C6 N7 Cu1 -38.1(5) . . . . ?
N1 Cu1 N7 C6 79.4(4) . . . . ?
N4 Cu1 N7 C6 10.1(3) . . . . ?
Br2 Cu1 N7 C6 176.1(3) . . . . ?
Br1 Cu1 N7 C6 -84.6(3) . . . . ?
N1 Cu1 N7 C10 -38.2(5) . . . . ?
N4 Cu1 N7 C10 -107.5(3) . . . . ?
Br2 Cu1 N7 C10 58.5(3) . . . . ?
Br1 Cu1 N7 C10 157.7(3) . . . . ?
N1 Cu1 N7 C11 -160.3(3) . . . . ?
N4 Cu1 N7 C11 130.4(4) . . . . ?
Br2 Cu1 N7 C11 -63.6(3) . . . . ?
Br1 Cu1 N7 C11 35.6(4) . . . . ?
N19 Cu2 N13 C14 78.1(5) . . . . ?
N16 Cu2 N13 C14 11.1(3) . . . . ?
Br4 Cu2 N13 C14 176.8(3) . . . . ?
Br3 Cu2 N13 C14 -85.9(3) . . . . ?
N19 Cu2 N13 C21 -161.9(4) . . . . ?
N16 Cu2 N13 C21 131.2(4) . . . . ?
Br4 Cu2 N13 C21 -63.2(4) . . . . ?
Br3 Cu2 N13 C21 34.1(4) . . . . ?
N19 Cu2 N13 C20 -40.9(6) . . . . ?
N16 Cu2 N13 C20 -107.8(4) . . . . ?
Br4 Cu2 N13 C20 57.8(3) . . . . ?
Br3 Cu2 N13 C20 155.1(3) . . . . ?
C21 N13 C14 C15 -161.9(5) . . . . ?
C20 N13 C14 C15 79.1(5) . . . . ?
Cu2 N13 C14 C15 -39.7(5) . . . . ?
N13 C14 C15 N16 59.2(5) . . . . ?
C14 C15 N16 C17 -159.0(4) . . . . ?
C14 C15 N16 C24 78.6(5) . . . . ?
C14 C15 N16 Cu2 -45.6(4) . . . . ?
N19 Cu2 N16 C15 -135.3(3) . . . . ?
N13 Cu2 N16 C15 18.7(3) . . . . ?
Br4 Cu2 N16 C15 -58.6(6) . . . . ?
Br3 Cu2 N16 C15 122.2(3) . . . . ?
N19 Cu2 N16 C17 -16.8(3) . . . . ?
N13 Cu2 N16 C17 137.3(3) . . . . ?
Br4 Cu2 N16 C17 60.0(6) . . . . ?
Br3 Cu2 N16 C17 -119.2(3) . . . . ?
N19 Cu2 N16 C24 104.3(3) . . . . ?
N13 Cu2 N16 C24 -101.6(3) . . . . ?
Br4 Cu2 N16 C24 -179.0(3) . . . . ?
Br3 Cu2 N16 C24 1.9(3) . . . . ?
C15 N16 C17 C18 157.1(4) . . . . ?
C24 N16 C17 C18 -80.7(5) . . . . ?
Cu2 N16 C17 C18 44.0(4) . . . . ?
N16 C17 C18 N19 -58.8(5) . . . . ?
C17 C18 N19 C23 164.3(4) . . . . ?
C17 C18 N19 C22 -77.5(5) . . . . ?
C17 C18 N19 Cu2 41.0(5) . . . . ?
N13 Cu2 N19 C23 160.2(4) . . . . ?
N16 Cu2 N19 C23 -132.8(4) . . . . ?
Br4 Cu2 N19 C23 61.5(3) . . . . ?
Br3 Cu2 N19 C23 -35.7(3) . . . . ?
N13 Cu2 N19 C18 -79.8(5) . . . . ?
N16 Cu2 N19 C18 -12.9(3) . . . . ?
Br4 Cu2 N19 C18 -178.5(3) . . . . ?
Br3 Cu2 N19 C18 84.3(3) . . . . ?
N13 Cu2 N19 C22 38.3(5) . . . . ?
N16 Cu2 N19 C22 105.3(3) . . . . ?
Br4 Cu2 N19 C22 -60.4(3) . . . . ?
Br3 Cu2 N19 C22 -157.6(3) . . . . ?
